data_7225285
loop_
_publ_author_name
'Wu, Panfeng'
'Xue, Qi'
'Dong, Xinbo'
'Zhang, Yanjie'
'Liu, Bin'
'Hu, Huaiming'
'Xue, Ganglin'

_publ_section_title
;
 pH-Dependent assembly of three novel inorganic--organic hybrids based on
 different isopolymolybdates and CuI/II(bbx)nunits
;
_journal_issue 28
_journal_name_full CrystEngComm
_journal_page_first 5320
_journal_paper_doi 10.1039/C6CE00776G
_journal_volume 18
_journal_year 2016
_chemical_formula_sum 'C12 H10 Cu Mo N4 O4'
_chemical_formula_weight 433.72
_chemical_name_systematic
; 
 ? 
;
_space_group_IT_number 15
_symmetry_cell_setting monoclinic
_symmetry_space_group_name_Hall '-C 2yc'
_symmetry_space_group_name_H-M 'C 1 2/c 1'
_atom_sites_solution_hydrogens geom
_atom_sites_solution_primary direct
_atom_sites_solution_secondary difmap
_audit_creation_method SHELXL-97
_audit_update_record
;
2016-03-16 deposited with the CCDC.
2016-04-26 downloaded from the CCDC.
;
_cell_angle_alpha 90.00
_cell_angle_beta 107.112(2)
_cell_angle_gamma 90.00
_cell_formula_units_Z 8
_cell_length_a 16.2672(18)
_cell_length_b 12.9320(16)
_cell_length_c 13.5101(16)
_cell_measurement_temperature 296(2)
_cell_volume 2716.3(6)
_computing_cell_refinement 'Bruker SMART'
_computing_data_collection 'Bruker SMART'
_computing_data_reduction 'Bruker SAINT'
_computing_molecular_graphics 'Bruker SHELXTL'
_computing_publication_material 'Bruker SHELXTL'
_computing_structure_refinement 'SHELXL-97 (Sheldrick, 1997)'
_computing_structure_solution 'SHELXS-97 (Sheldrick, 1990)'
_diffrn_ambient_temperature 296(2)
_diffrn_measured_fraction_theta_full 0.999
_diffrn_measured_fraction_theta_max 0.999
_diffrn_radiation_monochromator graphite
_diffrn_radiation_source 'fine-focus sealed tube'
_diffrn_radiation_type MoK\a
_diffrn_radiation_wavelength 0.71073
_diffrn_reflns_av_R_equivalents 0.0210
_diffrn_reflns_av_sigmaI/netI 0.0239
_diffrn_reflns_limit_h_max 14
_diffrn_reflns_limit_h_min -19
_diffrn_reflns_limit_k_max 12
_diffrn_reflns_limit_k_min -15
_diffrn_reflns_limit_l_max 14
_diffrn_reflns_limit_l_min -16
_diffrn_reflns_number 6668
_diffrn_reflns_theta_full 25.09
_diffrn_reflns_theta_max 25.09
_diffrn_reflns_theta_min 2.05
_exptl_absorpt_coefficient_mu 2.513
_exptl_absorpt_correction_T_max 0.740
_exptl_absorpt_correction_T_min 0.676
_exptl_absorpt_correction_type multi-scan
_exptl_absorpt_process_details sadbas
_exptl_crystal_colour blue
_exptl_crystal_density_diffrn 2.121
_exptl_crystal_density_method 'not measured'
_exptl_crystal_description brown
_exptl_crystal_F_000 1704
_exptl_crystal_size_max 0.16
_exptl_crystal_size_mid 0.14
_exptl_crystal_size_min 0.12
_refine_diff_density_max 1.354
_refine_diff_density_min -2.034
_refine_diff_density_rms 0.148
_refine_ls_extinction_coef 0.00032(14)
_refine_ls_extinction_expression Fc^*^=kFc[1+0.001xFc^2^\l^3^/sin(2\q)]^-1/4^
_refine_ls_extinction_method SHELXL
_refine_ls_goodness_of_fit_ref 1.035
_refine_ls_hydrogen_treatment constr
_refine_ls_matrix_type full
_refine_ls_number_parameters 200
_refine_ls_number_reflns 2423
_refine_ls_number_restraints 0
_refine_ls_restrained_S_all 1.035
_refine_ls_R_factor_all 0.0666
_refine_ls_R_factor_gt 0.0595
_refine_ls_shift/su_max 0.056
_refine_ls_shift/su_mean 0.003
_refine_ls_structure_factor_coef Fsqd
_refine_ls_weighting_details 'calc w=1/[\s^2^(Fo^2^)+(0.0816P)^2^+38.5501P] where P=(Fo^2^+2Fc^2^)/3'
_refine_ls_weighting_scheme calc
_refine_ls_wR_factor_gt 0.1596
_refine_ls_wR_factor_ref 0.1684
_reflns_number_gt 2135
_reflns_number_total 2423
_reflns_threshold_expression >2sigma(I)
_cod_data_source_file c6ce00776g2.cif
_cod_data_source_block xb8169_0m
_cod_depositor_comments
;Adding full bibliography for 7225284--7225286.cif.

The following automatic conversions were performed:

'_refine_ls_hydrogen_treatment' value 'constrn' was replaced with the
value 'constr' as specified in the replacement file
'src/cod-tools/trunk/data/replacement-values/replacement_values.lst'.

Automatic conversion script
Id: cif_fix_values 5376 2017-05-30 11:51:03Z andrius 
;
_cod_original_sg_symbol_H-M c2/c
_cod_database_code 7225285

loop_
_symmetry_equiv_pos_as_xyz
'x, y, z'
'-x, y, -z+1/2'
'x+1/2, y+1/2, z'
'-x+1/2, y+1/2, -z+1/2'
'-x, -y, -z'
'x, -y, z-1/2'
'-x+1/2, -y+1/2, -z'
'x+1/2, -y+1/2, z-1/2'

loop_
_atom_site_label
_atom_site_type_symbol
_atom_site_fract_x
_atom_site_fract_y
_atom_site_fract_z
_atom_site_U_iso_or_equiv
_atom_site_adp_type
_atom_site_occupancy
_atom_site_symmetry_multiplicity
_atom_site_calc_flag
_atom_site_refinement_flags
Cu1 Cu 1.04089(6) 0.67706(5) 0.14638(7) 0.0414(3) Uani 1 1 d .
Mo1 Mo 0.79321(4) 0.65628(8) 0.09820(6) 0.0656(3) Uani 1 1 d .
O1 O 0.9006(4) 0.6702(5) 0.1425(7) 0.083(2) Uani 1 1 d .
O2 O 0.7459(4) 0.6738(4) 0.1944(5) 0.0563(14) Uani 1 1 d .
O3 O 0.7766(9) 0.8098(14) 0.0326(12) 0.201(7) Uani 1 1 d .
O4 O 0.7774(8) 0.5292(12) 0.0573(11) 0.210(9) Uani 1 1 d .
C1 C 0.9955(4) 1.4624(4) 0.1247(5) 0.0374(15) Uani 1 1 d .
H1 H 0.9376 1.4775 0.1134 0.045 Uiso 1 1 calc R
C2 C 1.1311(5) 1.4784(5) 0.1516(7) 0.0508(19) Uani 1 1 d .
H2 H 1.1853 1.5079 0.1627 0.061 Uiso 1 1 calc R
C3 C 1.1147(4) 1.3766(5) 0.1467(7) 0.054(2) Uani 1 1 d .
H3 H 1.1547 1.3237 0.1535 0.064 Uiso 1 1 calc R
C4 C 0.9797(4) 1.2705(4) 0.1192(5) 0.0309(13) Uani 1 1 d .
C5 C 1.0240(4) 1.1783(4) 0.1311(5) 0.0310(13) Uani 1 1 d .
H5 H 1.0836 1.1780 0.1457 0.037 Uiso 1 1 calc R
C6 C 0.9928(4) 0.8937(5) 0.1243(5) 0.0352(14) Uani 1 1 d .
H6 H 0.9342 0.8792 0.1037 0.042 Uiso 1 1 calc R
C7 C 1.1292(4) 0.8764(5) 0.1727(6) 0.0453(17) Uani 1 1 d .
H7 H 1.1836 0.8463 0.1921 0.054 Uiso 1 1 calc R
C8 C 1.1141(4) 0.9781(5) 0.1674(6) 0.0474(18) Uani 1 1 d .
H8 H 1.1548 1.0308 0.1821 0.057 Uiso 1 1 calc R
C9 C 0.9787(4) 1.0855(4) 0.1210(5) 0.0316(13) Uani 1 1 d .
C10 C 0.8906(4) 1.0854(5) 0.0998(6) 0.0436(16) Uani 1 1 d .
H10 H 0.8603 1.0235 0.0927 0.052 Uiso 1 1 calc R
C11 C 0.8481(5) 1.1791(5) 0.0893(7) 0.0505(19) Uani 1 1 d .
H11 H 0.7886 1.1795 0.0753 0.061 Uiso 1 1 calc R
C12 C 0.8916(4) 1.2730(5) 0.0991(6) 0.0430(16) Uani 1 1 d .
H12 H 0.8621 1.3354 0.0923 0.052 Uiso 1 1 calc R
N1 N 1.0557(4) 1.5329(4) 0.1375(5) 0.0405(13) Uani 1 1 d .
N2 N 1.0273(3) 1.3652(4) 0.1298(4) 0.0322(11) Uani 1 1 d .
N3 N 1.0530(4) 0.8227(4) 0.1456(4) 0.0378(13) Uani 1 1 d .
N4 N 1.0255(3) 0.9891(4) 0.1355(4) 0.0300(11) Uani 1 1 d .

loop_
_atom_site_aniso_label
_atom_site_aniso_U_11
_atom_site_aniso_U_22
_atom_site_aniso_U_33
_atom_site_aniso_U_23
_atom_site_aniso_U_13
_atom_site_aniso_U_12
Cu1 0.0473(6) 0.0134(4) 0.0624(6) -0.0012(3) 0.0143(4) -0.0004(3)
Mo1 0.0282(4) 0.1067(7) 0.0601(5) 0.0222(4) 0.0102(3) 0.0098(3)
O1 0.035(3) 0.064(4) 0.154(7) -0.028(4) 0.035(4) -0.007(3)
O2 0.053(3) 0.037(3) 0.084(4) -0.001(2) 0.028(3) 0.000(2)
O3 0.124(11) 0.28(2) 0.174(14) -0.006(12) 0.005(9) -0.010(11)
O4 0.158(10) 0.270(16) 0.251(14) -0.217(13) 0.140(10) -0.163(11)
C1 0.037(3) 0.015(3) 0.060(4) -0.003(3) 0.014(3) 0.001(2)
C2 0.041(4) 0.022(3) 0.092(6) -0.004(3) 0.023(4) -0.002(3)
C3 0.034(4) 0.017(3) 0.111(7) -0.003(3) 0.022(4) 0.004(3)
C4 0.041(3) 0.013(3) 0.038(3) -0.002(2) 0.011(3) -0.002(2)
C5 0.034(3) 0.018(3) 0.040(3) -0.001(2) 0.009(3) 0.002(2)
C6 0.038(3) 0.019(3) 0.048(4) -0.004(3) 0.013(3) -0.001(2)
C7 0.036(4) 0.023(3) 0.076(5) 0.000(3) 0.014(3) 0.002(3)
C8 0.035(4) 0.027(3) 0.078(5) -0.001(3) 0.013(3) -0.004(3)
C9 0.037(3) 0.021(3) 0.035(3) -0.001(2) 0.008(3) 0.000(2)
C10 0.041(4) 0.020(3) 0.063(4) 0.001(3) 0.005(3) -0.005(3)
C11 0.026(3) 0.036(4) 0.082(5) 0.001(3) 0.005(3) -0.002(3)
C12 0.037(3) 0.019(3) 0.066(4) 0.001(3) 0.005(3) 0.004(3)
N1 0.042(3) 0.022(3) 0.058(3) -0.001(2) 0.015(3) -0.001(2)
N2 0.034(3) 0.017(2) 0.044(3) 0.001(2) 0.010(2) 0.002(2)
N3 0.047(3) 0.016(3) 0.052(3) -0.001(2) 0.016(3) -0.001(2)
N4 0.035(3) 0.012(2) 0.043(3) -0.0013(19) 0.012(2) -0.0023(19)

loop_
_atom_type_symbol
_atom_type_description
_atom_type_scat_dispersion_real
_atom_type_scat_dispersion_imag
_atom_type_scat_source
C C 0.0033 0.0016 'International Tables Vol C Tables 4.2.6.8 and 6.1.1.4'
H H 0.0000 0.0000 'International Tables Vol C Tables 4.2.6.8 and 6.1.1.4'
N N 0.0061 0.0033 'International Tables Vol C Tables 4.2.6.8 and 6.1.1.4'
O O 0.0106 0.0060 'International Tables Vol C Tables 4.2.6.8 and 6.1.1.4'
Mo Mo -1.6832 0.6857 'International Tables Vol C Tables 4.2.6.8 and 6.1.1.4'
Cu Cu 0.3201 1.2651 'International Tables Vol C Tables 4.2.6.8 and 6.1.1.4'

loop_
_geom_angle_atom_site_label_1
_geom_angle_atom_site_label_2
_geom_angle_atom_site_label_3
_geom_angle
_geom_angle_site_symmetry_1
_geom_angle_site_symmetry_3
N1 Cu1 N3 165.0(3) 1_545 .
N1 Cu1 O1 96.1(2) 1_545 .
N3 Cu1 O1 98.3(2) . .
O1 Mo1 O2 111.6(4) . .
O1 Mo1 O4 104.9(5) . .
O2 Mo1 O4 108.1(4) . .
O1 Mo1 O3 126.6(6) . 7_665
O2 Mo1 O3 114.0(6) . 7_665
O4 Mo1 O3 85.9(7) . 7_665
O1 Mo1 O3 92.2(4) . .
O2 Mo1 O3 99.2(5) . .
O4 Mo1 O3 139.0(7) . .
O3 Mo1 O3 54.7(8) 7_665 .
Mo1 O1 Cu1 160.9(5) . .
Mo1 O3 Mo1 125.3(8) 7_665 .
N1 C1 N2 112.2(6) . .
C3 C2 N1 109.8(6) . .
C2 C3 N2 107.1(6) . .
C5 C4 C12 121.4(5) . .
C5 C4 N2 118.6(5) . .
C12 C4 N2 120.0(5) . .
C4 C5 C9 119.3(6) . .
N3 C6 N4 112.1(6) . .
C8 C7 N3 110.2(6) . .
C7 C8 N4 106.1(6) . .
C10 C9 C5 120.6(5) . .
C10 C9 N4 120.1(5) . .
C5 C9 N4 119.2(5) . .
C9 C10 C11 118.7(6) . .
C10 C11 C12 122.0(6) . .
C4 C12 C11 117.9(6) . .
C1 N1 C2 105.3(5) . .
C1 N1 Cu1 126.1(5) . 1_565
C2 N1 Cu1 128.4(5) . 1_565
C1 N2 C3 105.6(5) . .
C1 N2 C4 126.9(5) . .
C3 N2 C4 127.4(5) . .
C6 N3 C7 105.2(5) . .
C6 N3 Cu1 128.7(5) . .
C7 N3 Cu1 126.0(5) . .
C6 N4 C8 106.5(5) . .
C6 N4 C9 127.4(5) . .
C8 N4 C9 126.1(5) . .

loop_
_geom_bond_atom_site_label_1
_geom_bond_atom_site_label_2
_geom_bond_distance
_geom_bond_site_symmetry_2
Cu1 N1 1.889(5) 1_545
Cu1 N3 1.894(5) .
Cu1 O1 2.269(6) .
Mo1 O1 1.681(6) .
Mo1 O2 1.709(6) .
Mo1 O4 1.729(12) .
Mo1 O3 1.850(15) 7_665
Mo1 O3 2.158(19) .
O3 Mo1 1.850(15) 7_665
C1 N1 1.311(8) .
C1 N2 1.354(8) .
C2 C3 1.341(9) .
C2 N1 1.378(9) .
C3 N2 1.380(8) .
C4 C5 1.378(8) .
C4 C12 1.379(9) .
C4 N2 1.434(7) .
C5 C9 1.393(8) .
C6 N3 1.310(8) .
C6 N4 1.335(8) .
C7 C8 1.336(9) .
C7 N3 1.374(9) .
C8 N4 1.385(8) .
C9 C10 1.377(9) .
C9 N4 1.444(7) .
C10 C11 1.382(9) .
C11 C12 1.391(9) .
N1 Cu1 1.889(5) 1_565
